data_7010133
loop_
_publ_author_name
'Stock, Norbert'
'Frey, Stephanie A.'
'Stucky, Galen D.'
'Cheetham, Anthony K.'

_publ_section_title
;
 Synthesis and characterization of two manganese phosphonocarboxylates:
 Mn3(O3PCH2COO)2 and Mn3(O3PCH2CH2COO)2
;
_journal_issue 23
_journal_name_full 'Journal of the Chemical Society, Dalton Transactions'
_journal_page_first 4292
_journal_paper_doi 10.1039/b006411o
_journal_year 2000
_chemical_formula_sum 'C4 H4 Mn3 O10 P2'
_chemical_formula_weight 438.83
_chemical_name_common 'manganese phosphonoacetate'
_chemical_name_systematic
; 
 ? 
;
_space_group_IT_number 2
_symmetry_cell_setting triclinic
_symmetry_space_group_name_Hall '-P 1'
_symmetry_space_group_name_H-M 'P -1'
_atom_sites_solution_hydrogens geom
_atom_sites_solution_primary direct
_atom_sites_solution_secondary difmap
_audit_creation_method SHELXL-97
_cell_angle_alpha 106.1870(10)
_cell_angle_beta 96.428(2)
_cell_angle_gamma 101.436(2)
_cell_formula_units_Z 2
_cell_length_a 6.3922(6)
_cell_length_b 8.4863(8)
_cell_length_c 10.0086(9)
_cell_measurement_temperature 293(2)
_cell_volume 502.92(8)
_computing_cell_refinement 'Bruker SMART'
_computing_data_collection 'Bruker SMART'
_computing_data_reduction 'Bruker SHELXTL'
_computing_molecular_graphics 'Bruker SHELXTL'
_computing_publication_material 'Bruker SHELXTL'
_computing_structure_refinement 'SHELXL-97 (Sheldrick, 1997)'
_computing_structure_solution 'SHELXS-97 (Sheldrick, 1990)'
_diffrn_ambient_temperature 293(2)
_diffrn_measured_fraction_theta_full 0.907
_diffrn_measured_fraction_theta_max 0.907
_diffrn_measurement_device_type 'CCD area detector'
_diffrn_measurement_method 'phi and omega scans'
_diffrn_radiation_monochromator graphite
_diffrn_radiation_source 'fine-focus sealed tube'
_diffrn_radiation_type MoK\a
_diffrn_radiation_wavelength 0.71073
_diffrn_reflns_av_R_equivalents 0.0525
_diffrn_reflns_av_sigmaI/netI 0.0426
_diffrn_reflns_limit_h_max 8
_diffrn_reflns_limit_h_min -8
_diffrn_reflns_limit_k_max 11
_diffrn_reflns_limit_k_min -11
_diffrn_reflns_limit_l_max 13
_diffrn_reflns_limit_l_min -13
_diffrn_reflns_number 5198
_diffrn_reflns_theta_full 28.23
_diffrn_reflns_theta_max 28.23
_diffrn_reflns_theta_min 2.15
_exptl_absorpt_coefficient_mu 4.078
_exptl_absorpt_correction_T_max 0.8747
_exptl_absorpt_correction_T_min 0.5065
_exptl_absorpt_correction_type empirical
_exptl_crystal_colour pink
_exptl_crystal_density_diffrn 2.898
_exptl_crystal_density_method 'not measured'
_exptl_crystal_description plate
_exptl_crystal_F_000 426
_exptl_crystal_size_max 0.1
_exptl_crystal_size_mid 0.1
_exptl_crystal_size_min 0.02
_refine_diff_density_max 1.321
_refine_diff_density_min -1.085
_refine_diff_density_rms 0.120
_refine_ls_extinction_method none
_refine_ls_goodness_of_fit_ref 1.039
_refine_ls_hydrogen_treatment mixed
_refine_ls_matrix_type full
_refine_ls_number_parameters 172
_refine_ls_number_reflns 2260
_refine_ls_number_restraints 0
_refine_ls_restrained_S_all 1.039
_refine_ls_R_factor_all 0.0381
_refine_ls_R_factor_gt 0.0320
_refine_ls_shift/su_max 0.000
_refine_ls_shift/su_mean 0.000
_refine_ls_structure_factor_coef Fsqd
_refine_ls_weighting_details 'calc w=1/[\s^2^(Fo^2^)+(0.0298P)^2^+1.0012P] where P=(Fo^2^+2Fc^2^)/3'
_refine_ls_weighting_scheme calc
_refine_ls_wR_factor_gt 0.0770
_refine_ls_wR_factor_ref 0.0795
_reflns_number_gt 1978
_reflns_number_total 2260
_reflns_threshold_expression >2sigma(I)
_cod_data_source_file b006411o.txt
_cod_data_source_block mnpcot
_cod_depositor_comments
;
The following automatic conversions were performed:
'_symmetry_cell_setting' value 'Triclinic' changed to 'triclinic'
according to '/home/saulius/struct/CIF-dictionaries/cif_core.dic'
dictionary named 'cif_core.dic' version 2.4.1 from 2010-06-29.

Automatic conversion script
Id: cif_fix_enum 1527 2010-12-29 10:47:43Z saulius 
;
_cod_original_sg_symbol_H-M P-1
_cod_database_code 7010133

loop_
_symmetry_equiv_pos_as_xyz
'x, y, z'
'-x, -y, -z'

loop_
_atom_site_label
_atom_site_type_symbol
_atom_site_fract_x
_atom_site_fract_y
_atom_site_fract_z
_atom_site_U_iso_or_equiv
_atom_site_adp_type
_atom_site_occupancy
_atom_site_symmetry_multiplicity
_atom_site_calc_flag
_atom_site_refinement_flags
_atom_site_disorder_assembly
_atom_site_disorder_group
Mn1 Mn -0.11513(7) 0.61494(6) 0.61207(5) 0.01774(13) Uani 1 1 d . . .
Mn2 Mn -0.39985(7) 0.82792(6) 0.45075(5) 0.01760(13) Uani 1 1 d . . .
Mn3 Mn 0.29834(10) 0.54859(8) 0.12154(5) 0.03103(16) Uani 1 1 d . . .
P1 P 0.07882(12) 0.78399(10) 0.36467(8) 0.01353(16) Uani 1 1 d . . .
P2 P 0.57454(12) 0.35714(10) 0.31617(8) 0.01437(17) Uani 1 1 d . . .
O1 O -0.0794(3) 0.7782(3) 0.4679(2) 0.0160(4) Uani 1 1 d . . .
O2 O 0.2971(3) 0.9065(3) 0.4397(2) 0.0184(5) Uani 1 1 d . . .
O3 O 0.1140(4) 0.6105(3) 0.2882(2) 0.0191(5) Uani 1 1 d . . .
O4 O -0.3137(4) 0.6559(3) 0.0507(3) 0.0296(6) Uani 1 1 d . . .
O5 O -0.4191(4) 0.8093(3) 0.2336(2) 0.0236(5) Uani 1 1 d . . .
O6 O 0.7891(3) 0.4105(3) 0.4201(2) 0.0159(4) Uani 1 1 d . . .
O7 O 0.3934(3) 0.2701(3) 0.3784(2) 0.0201(5) Uani 1 1 d . . .
O8 O 0.5074(4) 0.5035(3) 0.2796(2) 0.0236(5) Uani 1 1 d . . .
O9 O 0.9966(4) 0.2509(3) 0.1751(2) 0.0258(5) Uani 1 1 d . . .
O10 O 0.8261(5) 0.3362(4) 0.0156(3) 0.0369(7) Uani 1 1 d . . .
C1 C -0.0377(5) 0.8669(4) 0.2325(3) 0.0190(6) Uani 1 1 d . . .
H1A H -0.0352 0.9848 0.2763 0.023 Uiso 1 1 calc R . .
H1B H 0.0503 0.8612 0.1592 0.023 Uiso 1 1 calc R . .
C2 C -0.2685(5) 0.7703(4) 0.1660(3) 0.0191(6) Uani 1 1 d . . .
C3 C 0.6123(5) 0.2059(4) 0.1590(3) 0.0233(7) Uani 1 1 d . . .
H3A H 0.6126 0.0996 0.1775 0.028 Uiso 1 1 calc R . .
H3B H 0.4918 0.1856 0.0833 0.028 Uiso 1 1 calc R . .
C4 C 0.8246(5) 0.2675(4) 0.1116(3) 0.0214(7) Uani 1 1 d . . .

loop_
_atom_site_aniso_label
_atom_site_aniso_U_11
_atom_site_aniso_U_22
_atom_site_aniso_U_33
_atom_site_aniso_U_23
_atom_site_aniso_U_13
_atom_site_aniso_U_12
Mn1 0.0150(2) 0.0200(3) 0.0181(2) 0.00419(19) 0.00212(17) 0.00663(19)
Mn2 0.0135(2) 0.0233(3) 0.0192(2) 0.00933(19) 0.00397(17) 0.00704(19)
Mn3 0.0417(3) 0.0457(4) 0.0139(2) 0.0079(2) 0.0049(2) 0.0310(3)
P1 0.0116(4) 0.0149(4) 0.0150(3) 0.0052(3) 0.0029(3) 0.0043(3)
P2 0.0125(4) 0.0191(4) 0.0132(3) 0.0065(3) 0.0024(3) 0.0055(3)
O1 0.0125(10) 0.0189(11) 0.0185(10) 0.0071(8) 0.0043(8) 0.0057(8)
O2 0.0116(10) 0.0180(11) 0.0246(11) 0.0052(9) 0.0023(8) 0.0036(8)
O3 0.0194(11) 0.0177(11) 0.0213(11) 0.0056(9) 0.0059(9) 0.0065(9)
O4 0.0316(14) 0.0303(14) 0.0211(12) 0.0002(10) -0.0035(10) 0.0100(11)
O5 0.0199(12) 0.0353(14) 0.0215(11) 0.0126(10) 0.0064(9) 0.0128(10)
O6 0.0126(10) 0.0171(11) 0.0172(10) 0.0047(8) 0.0006(8) 0.0039(8)
O7 0.0141(11) 0.0260(12) 0.0214(11) 0.0106(9) 0.0039(8) 0.0025(9)
O8 0.0254(12) 0.0256(13) 0.0243(12) 0.0124(10) 0.0008(9) 0.0114(10)
O9 0.0258(12) 0.0358(15) 0.0173(11) 0.0047(10) 0.0013(9) 0.0171(11)
O10 0.0428(16) 0.060(2) 0.0264(13) 0.0255(13) 0.0158(12) 0.0326(15)
C1 0.0219(16) 0.0198(16) 0.0203(15) 0.0116(12) 0.0052(12) 0.0080(13)
C2 0.0207(16) 0.0215(16) 0.0183(14) 0.0094(12) 0.0018(12) 0.0091(13)
C3 0.0240(17) 0.0255(18) 0.0193(15) 0.0035(13) 0.0026(12) 0.0094(14)
C4 0.0254(17) 0.0286(18) 0.0137(14) 0.0054(13) 0.0057(12) 0.0146(14)

loop_
_atom_type_symbol
_atom_type_description
_atom_type_scat_dispersion_real
_atom_type_scat_dispersion_imag
_atom_type_scat_source
C C 0.0033 0.0016 'International Tables Vol C Tables 4.2.6.8 and 6.1.1.4'
H H 0.0000 0.0000 'International Tables Vol C Tables 4.2.6.8 and 6.1.1.4'
O O 0.0106 0.0060 'International Tables Vol C Tables 4.2.6.8 and 6.1.1.4'
P P 0.1023 0.0942 'International Tables Vol C Tables 4.2.6.8 and 6.1.1.4'
Mn Mn 0.3368 0.7283 'International Tables Vol C Tables 4.2.6.8 and 6.1.1.4'

loop_
_geom_angle_atom_site_label_1
_geom_angle_atom_site_label_2
_geom_angle_atom_site_label_3
_geom_angle
_geom_angle_site_symmetry_1
_geom_angle_site_symmetry_3
_geom_angle_publ_flag
O9 Mn1 O6 160.37(9) 2_666 1_455 ?
O9 Mn1 O6 90.37(9) 2_666 2_666 ?
O6 Mn1 O6 83.06(8) 1_455 2_666 ?
O9 Mn1 O7 89.66(9) 2_666 2_566 ?
O6 Mn1 O7 103.49(8) 1_455 2_566 ?
O6 Mn1 O7 157.31(9) 2_666 2_566 ?
O9 Mn1 O1 113.48(9) 2_666 . ?
O6 Mn1 O1 84.40(8) 1_455 . ?
O6 Mn1 O1 84.65(8) 2_666 . ?
O7 Mn1 O1 74.58(8) 2_566 . ?
O9 Mn1 O3 78.77(9) 2_666 2_566 ?
O6 Mn1 O3 82.15(8) 1_455 2_566 ?
O6 Mn1 O3 83.93(8) 2_666 2_566 ?
O7 Mn1 O3 118.27(8) 2_566 2_566 ?
O1 Mn1 O3 163.29(8) . 2_566 ?
O9 Mn1 Mn1 128.69(7) 2_666 2_566 ?
O6 Mn1 Mn1 42.20(6) 1_455 2_566 ?
O6 Mn1 Mn1 40.86(6) 2_666 2_566 ?
O7 Mn1 Mn1 141.09(6) 2_566 2_566 ?
O1 Mn1 Mn1 82.68(6) . 2_566 ?
O3 Mn1 Mn1 80.70(5) 2_566 2_566 ?
O7 Mn2 O5 153.97(10) 2_566 . ?
O7 Mn2 O2 100.68(9) 2_566 2_576 ?
O5 Mn2 O2 104.73(9) . 2_576 ?
O7 Mn2 O1 78.39(8) 2_566 . ?
O5 Mn2 O1 93.13(8) . . ?
O2 Mn2 O1 96.44(8) 2_576 . ?
O7 Mn2 O2 104.23(9) 2_566 1_455 ?
O5 Mn2 O2 86.82(9) . 1_455 ?
O2 Mn2 O2 77.58(9) 2_576 1_455 ?
O1 Mn2 O2 173.77(9) . 1_455 ?
O10 Mn3 O4 90.46(11) 2_665 2_565 ?
O10 Mn3 O8 161.26(12) 2_665 . ?
O4 Mn3 O8 98.26(10) 2_565 . ?
O10 Mn3 O3 100.51(9) 2_665 . ?
O4 Mn3 O3 140.61(10) 2_565 . ?
O8 Mn3 O3 83.22(9) . . ?
O10 Mn3 O5 88.81(11) 2_665 1_655 ?
O4 Mn3 O5 126.63(10) 2_565 1_655 ?
O8 Mn3 O5 72.67(9) . 1_655 ?
O3 Mn3 O5 91.61(8) . 1_655 ?
O1 P1 O3 113.64(13) . . ?
O1 P1 O2 110.77(12) . . ?
O3 P1 O2 109.93(12) . . ?
O1 P1 C1 106.69(13) . . ?
O3 P1 C1 108.07(14) . . ?
O2 P1 C1 107.49(14) . . ?
O8 P2 O6 113.26(13) . . ?
O8 P2 O7 108.47(13) . . ?
O6 P2 O7 109.81(12) . . ?
O8 P2 C3 110.17(15) . . ?
O6 P2 C3 106.27(14) . . ?
O7 P2 C3 108.79(15) . . ?
P1 O1 Mn2 127.82(12) . . ?
P1 O1 Mn1 127.79(12) . . ?
Mn2 O1 Mn1 99.57(8) . . ?
P1 O2 Mn2 134.70(13) . 2_576 ?
P1 O2 Mn2 122.87(13) . 1_655 ?
Mn2 O2 Mn2 102.42(9) 2_576 1_655 ?
P1 O3 Mn3 127.93(13) . . ?
P1 O3 Mn1 125.34(12) . 2_566 ?
Mn3 O3 Mn1 102.06(9) . 2_566 ?
C2 O4 Mn3 162.5(2) . 2_565 ?
C2 O5 Mn2 121.48(19) . . ?
C2 O5 Mn3 98.8(2) . 1_455 ?
Mn2 O5 Mn3 101.70(9) . 1_455 ?
P2 O6 Mn1 127.53(12) . 1_655 ?
P2 O6 Mn1 131.31(12) . 2_666 ?
Mn1 O6 Mn1 96.94(8) 1_655 2_666 ?
P2 O7 Mn2 132.18(13) . 2_566 ?
P2 O7 Mn1 113.65(13) . 2_566 ?
Mn2 O7 Mn1 104.17(9) 2_566 2_566 ?
P2 O8 Mn3 139.60(15) . . ?
C4 O9 Mn1 121.3(2) . 2_666 ?
C4 O10 Mn3 155.9(2) . 2_665 ?
C2 C1 P1 112.2(2) . . ?
C2 C1 H1A 109.2 . . ?
P1 C1 H1A 109.2 . . ?
C2 C1 H1B 109.2 . . ?
P1 C1 H1B 109.2 . . ?
H1A C1 H1B 107.9 . . ?
O4 C2 O5 120.2(3) . . ?
O4 C2 C1 122.2(3) . . ?
O5 C2 C1 117.5(3) . . ?
C4 C3 P2 112.0(2) . . ?
C4 C3 H3A 109.2 . . ?
P2 C3 H3A 109.2 . . ?
C4 C3 H3B 109.2 . . ?
P2 C3 H3B 109.2 . . ?
H3A C3 H3B 107.9 . . ?
O10 C4 O9 121.7(3) . . ?
O10 C4 C3 120.7(3) . . ?
O9 C4 C3 117.6(3) . . ?

loop_
_geom_bond_atom_site_label_1
_geom_bond_atom_site_label_2
_geom_bond_distance
_geom_bond_site_symmetry_2
_geom_bond_publ_flag
Mn1 O9 2.086(2) 2_666 ?
Mn1 O6 2.130(2) 1_455 ?
Mn1 O6 2.187(2) 2_666 ?
Mn1 O7 2.191(2) 2_566 ?
Mn1 O1 2.263(2) . ?
Mn1 O3 2.393(2) 2_566 ?
Mn1 Mn1 3.2315(9) 2_566 ?
Mn2 O7 2.099(2) 2_566 ?
Mn2 O5 2.123(2) . ?
Mn2 O2 2.142(2) 2_576 ?
Mn2 O1 2.170(2) . ?
Mn2 O2 2.171(2) 1_455 ?
Mn3 O10 2.070(3) 2_665 ?
Mn3 O4 2.105(2) 2_565 ?
Mn3 O8 2.122(2) . ?
Mn3 O3 2.155(2) . ?
Mn3 O5 2.448(3) 1_655 ?
P1 O1 1.528(2) . ?
P1 O3 1.531(2) . ?
P1 O2 1.532(2) . ?
P1 C1 1.819(3) . ?
P2 O8 1.513(2) . ?
P2 O6 1.530(2) . ?
P2 O7 1.534(2) . ?
P2 C3 1.806(3) . ?
O2 Mn2 2.142(2) 2_576 ?
O2 Mn2 2.171(2) 1_655 ?
O3 Mn1 2.393(2) 2_566 ?
O4 C2 1.244(4) . ?
O4 Mn3 2.105(2) 2_565 ?
O5 C2 1.281(4) . ?
O5 Mn3 2.448(3) 1_455 ?
O6 Mn1 2.130(2) 1_655 ?
O6 Mn1 2.187(2) 2_666 ?
O7 Mn2 2.099(2) 2_566 ?
O7 Mn1 2.191(2) 2_566 ?
O9 C4 1.260(4) . ?
O9 Mn1 2.086(2) 2_666 ?
O10 C4 1.255(4) . ?
O10 Mn3 2.070(3) 2_665 ?
C1 C2 1.512(5) . ?
C1 H1A 0.9700 . ?
C1 H1B 0.9700 . ?
C3 C4 1.530(5) . ?
C3 H3A 0.9700 . ?
C3 H3B 0.9700 . ?
